data_7008300
loop_
_publ_author_name
'Larra\~naga, Aitor'
'Mesa, Jos\'e L'
'Pizarro, Jos\'e L'
'Lezama, L.'
'Chapman, Jon P.'
'Arriortua, Mar\'ia I'
'Rojo, Te\'ofilo'

_publ_section_title
;
 Supercritical hydrothermal synthesis, thermal, spectroscopic and
 magnetic studies of two new polymorphs of Mn(SeO3).
;
_journal_issue 9
_journal_name_full 'Dalton transactions (Cambridge, England : 2003)'
_journal_page_first 1727
_journal_page_last 1733
_journal_paper_doi 10.1039/b501190f
_journal_year 2005
_chemical_formula_sum 'Mn O3 Se'
_chemical_formula_weight 181.9
_space_group_IT_number 14
_symmetry_cell_setting monoclinic
_symmetry_space_group_name_Hall '-P 2ybc'
_symmetry_space_group_name_H-M 'P 1 21/c 1'
_atom_sites_solution_hydrogens geom
_atom_sites_solution_primary direct
_atom_sites_solution_secondary difmap
_audit_conform_dict_location ftp://ftp.iucr.org/cifdics/cif_core.dic
_audit_conform_dict_name cif_core.dic
_audit_conform_dict_version 2.1
_audit_creation_date 2002-09-26T16:52:00-00:00
_audit_creation_method 'WinGX routine CIF_UPDATE'
_cell_angle_alpha 90
_cell_angle_beta 99.008(8)
_cell_angle_gamma 90
_cell_formula_units_Z 8
_cell_length_a 5.2541(6)
_cell_length_b 8.2540(7)
_cell_length_c 13.7846(12)
_cell_measurement_temperature 293(2)
_cell_volume 590.43(10)
_computing_structure_refinement 'SHELXL-97 (Sheldrick, 1997)'
_diffrn_ambient_temperature 293(2)
_diffrn_measured_fraction_theta_full 0.994
_diffrn_measured_fraction_theta_max 0.994
_diffrn_radiation_monochromator graphite
_diffrn_radiation_type MoK\a
_diffrn_radiation_wavelength 0.71073
_diffrn_reflns_av_R_equivalents 0.0279
_diffrn_reflns_av_unetI/netI 0.0228
_diffrn_reflns_limit_h_max 7
_diffrn_reflns_limit_h_min -4
_diffrn_reflns_limit_k_max 11
_diffrn_reflns_limit_k_min -11
_diffrn_reflns_limit_l_max 18
_diffrn_reflns_limit_l_min -19
_diffrn_reflns_number 4399
_diffrn_reflns_theta_full 29.57
_diffrn_reflns_theta_max 29.57
_diffrn_reflns_theta_min 2.99
_exptl_absorpt_coefficient_mu 16.568
_exptl_crystal_density_diffrn 4.093
_exptl_crystal_density_method 'not measured'
_exptl_crystal_F_000 664
_refine_diff_density_max 0.642
_refine_diff_density_min -0.674
_refine_diff_density_rms 0.176
_refine_ls_extinction_coef 0.0417(13)
_refine_ls_extinction_expression Fc^*^=kFc[1+0.001xFc^2^\l^3^/sin(2\q)]^-1/4^
_refine_ls_extinction_method SHELXL
_refine_ls_goodness_of_fit_ref 1.248
_refine_ls_hydrogen_treatment mixed
_refine_ls_matrix_type full
_refine_ls_number_parameters 92
_refine_ls_number_reflns 1658
_refine_ls_number_restraints 0
_refine_ls_restrained_S_all 1.248
_refine_ls_R_factor_all 0.0314
_refine_ls_R_factor_gt 0.0294
_refine_ls_shift/su_max 0.001
_refine_ls_shift/su_mean 0
_refine_ls_structure_factor_coef Fsqd
_refine_ls_weighting_details 'calc w=1/[\s^2^(Fo^2^)+(0.0219P)^2^+1.6682P] where P=(Fo^2^+2Fc^2^)/3'
_refine_ls_weighting_scheme calc
_refine_ls_wR_factor_gt 0.0583
_refine_ls_wR_factor_ref 0.0591
_reflns_number_gt 1609
_reflns_number_total 1658
_reflns_threshold_expression >2sigma(I)
_cod_data_source_file b501190f.txt
_cod_data_source_block mnseii
_cod_depositor_comments
;
The following automatic conversions were performed:
'_symmetry_cell_setting' value 'Monoclinic' changed to 'monoclinic'
according to '/home/saulius/struct/CIF-dictionaries/cif_core.dic'
dictionary named 'cif_core.dic' version 2.4.1 from 2010-06-29.

Automatic conversion script
Id: cif_fix_enum 1527 2010-12-29 10:47:43Z saulius 
;
_cod_original_sg_symbol_H-M 'P 21/c'
_cod_database_code 7008300

loop_
_symmetry_equiv_pos_as_xyz
'x, y, z'
'-x, y+1/2, -z+1/2'
'-x, -y, -z'
'x, -y-1/2, z-1/2'

loop_
_atom_site_label
_atom_site_type_symbol
_atom_site_fract_x
_atom_site_fract_y
_atom_site_fract_z
_atom_site_U_iso_or_equiv
_atom_site_adp_type
_atom_site_occupancy
_atom_site_symmetry_multiplicity
_atom_site_calc_flag
_atom_site_refinement_flags
_atom_site_disorder_assembly
_atom_site_disorder_group
Se1 Se 0.36568(7) 0.28461(4) 0.99507(2) 0.01206(11) Uani 1 1 d . . .
Se2 Se 0.98390(6) -0.03186(4) 1.31393(3) 0.01183(11) Uani 1 1 d . . .
Mn1 Mn 0.91494(10) 0.07967(7) 1.10051(4) 0.01277(14) Uani 1 1 d . . .
Mn2 Mn 0.52589(10) 0.27272(7) 1.25125(4) 0.01294(14) Uani 1 1 d . . .
O1 O 1.1665(5) -0.0585(4) 1.2243(2) 0.0180(6) Uani 1 1 d . . .
O3 O 0.7236(5) 0.0472(3) 1.2407(2) 0.0160(5) Uani 1 1 d . . .
O2 O 0.8606(5) -0.2199(3) 1.3236(2) 0.0157(5) Uani 1 1 d . . .
O4 O 0.6108(5) 0.2569(3) 1.08952(19) 0.0152(5) Uani 1 1 d . . .
O5 O 0.1886(5) 0.1120(4) 0.9975(2) 0.0188(6) Uani 1 1 d . . .
O6 O 0.5117(7) 0.2590(5) 0.8986(2) 0.0322(8) Uani 1 1 d . . .

loop_
_atom_site_aniso_label
_atom_site_aniso_U_11
_atom_site_aniso_U_22
_atom_site_aniso_U_33
_atom_site_aniso_U_23
_atom_site_aniso_U_13
_atom_site_aniso_U_12
Se1 0.01381(18) 0.01297(18) 0.00863(17) 0.00081(12) -0.00068(12) -0.00108(12)
Se2 0.01110(17) 0.01467(19) 0.00937(17) -0.00029(12) 0.00054(12) -0.00159(12)
Mn1 0.0139(3) 0.0143(3) 0.0105(3) -0.00249(19) 0.00304(19) -0.00156(19)
Mn2 0.0101(2) 0.0183(3) 0.0104(3) 0.00022(19) 0.00142(19) 0.00114(19)
O1 0.0159(12) 0.0246(14) 0.0153(13) 0.0064(11) 0.0081(10) 0.0040(11)
O3 0.0132(12) 0.0184(13) 0.0160(13) 0.0003(10) 0.0010(10) 0.0032(10)
O2 0.0145(12) 0.0136(12) 0.0183(13) 0.0051(10) 0.0005(10) -0.0021(10)
O4 0.0129(12) 0.0233(14) 0.0082(12) -0.0015(10) -0.0025(9) -0.0008(10)
O5 0.0203(13) 0.0206(14) 0.0163(13) -0.0070(10) 0.0057(11) -0.0094(11)
O6 0.0378(18) 0.048(2) 0.0128(14) -0.0024(13) 0.0105(13) -0.0127(16)

loop_
_atom_type_symbol
_atom_type_description
_atom_type_scat_dispersion_real
_atom_type_scat_dispersion_imag
_atom_type_scat_source
O O 0.0106 0.006 'International Tables Vol C Tables 4.2.6.8 and 6.1.1.4'
Mn Mn 0.3368 0.7283 'International Tables Vol C Tables 4.2.6.8 and 6.1.1.4'
Se Se -0.0929 2.2259 'International Tables Vol C Tables 4.2.6.8 and 6.1.1.4'

loop_
_geom_angle_atom_site_label_1
_geom_angle_atom_site_label_2
_geom_angle_atom_site_label_3
_geom_angle
_geom_angle_site_symmetry_1
_geom_angle_site_symmetry_3
_geom_angle_publ_flag
O6 Se1 O4 102.03(16) . . ?
O6 Se1 O5 103.45(16) . . ?
O4 Se1 O5 102.91(14) . . ?
O1 Se2 O2 101.86(14) . . ?
O1 Se2 O3 96.43(13) . . ?
O2 Se2 O3 96.68(13) . . ?
O5 Mn1 O4 110.64(11) 3_657 . ?
O5 Mn1 O5 78.73(11) 3_657 1_655 ?
O4 Mn1 O5 115.26(11) . 1_655 ?
O5 Mn1 O2 160.07(11) 3_657 2_757 ?
O4 Mn1 O2 81.92(10) . 2_757 ?
O5 Mn1 O2 81.90(10) 1_655 2_757 ?
O5 Mn1 O1 99.51(12) 3_657 . ?
O4 Mn1 O1 136.48(10) . . ?
O5 Mn1 O1 100.55(10) 1_655 . ?
O2 Mn1 O1 79.42(11) 2_757 . ?
O5 Mn1 O3 110.22(10) 3_657 . ?
O4 Mn1 O3 74.03(10) . . ?
O5 Mn1 O3 164.72(10) 1_655 . ?
O2 Mn1 O3 87.76(10) 2_757 . ?
O1 Mn1 O3 66.31(9) . . ?
O6 Mn2 O1 94.08(14) 4_566 2_757 ?
O6 Mn2 O2 107.59(13) 4_566 2_657 ?
O1 Mn2 O2 134.72(12) 2_757 2_657 ?
O6 Mn2 O3 92.81(13) 4_566 . ?
O1 Mn2 O3 102.44(11) 2_757 . ?
O2 Mn2 O3 115.25(11) 2_657 . ?
O6 Mn2 O4 166.34(12) 4_566 . ?
O1 Mn2 O4 86.21(10) 2_757 . ?
O2 Mn2 O4 81.36(10) 2_657 . ?
O3 Mn2 O4 73.83(10) . . ?
Se2 O1 Mn2 118.33(15) . 2_747 ?
Se2 O1 Mn1 98.75(12) . . ?
Mn2 O1 Mn1 141.39(14) 2_747 . ?
Se2 O3 Mn2 130.25(15) . . ?
Se2 O3 Mn1 97.20(12) . . ?
Mn2 O3 Mn1 103.43(11) . . ?
Se2 O2 Mn2 109.57(13) . 2_647 ?
Se2 O2 Mn1 122.89(14) . 2_747 ?
Mn2 O2 Mn1 127.51(13) 2_647 2_747 ?
Se1 O4 Mn1 127.65(15) . . ?
Se1 O4 Mn2 119.18(13) . . ?
Mn1 O4 Mn2 102.73(11) . . ?
Se1 O5 Mn1 134.89(15) . 3_657 ?
Se1 O5 Mn1 122.03(15) . 1_455 ?
Mn1 O5 Mn1 101.27(11) 3_657 1_455 ?
Se1 O6 Mn2 154.7(2) . 4_565 ?

loop_
_geom_bond_atom_site_label_1
_geom_bond_atom_site_label_2
_geom_bond_distance
_geom_bond_site_symmetry_2
_geom_bond_publ_flag
Se1 O6 1.650(3) . ?
Se1 O4 1.697(3) . ?
Se1 O5 1.705(3) . ?
Se2 O1 1.693(3) . ?
Se2 O2 1.696(3) . ?
Se2 O3 1.697(3) . ?
Mn1 O5 2.096(3) 3_657 ?
Mn1 O4 2.154(3) . ?
Mn1 O5 2.190(3) 1_655 ?
Mn1 O2 2.199(3) 2_757 ?
Mn1 O1 2.292(3) . ?
Mn1 O3 2.330(3) . ?
Mn2 O6 2.061(3) 4_566 ?
Mn2 O1 2.120(3) 2_757 ?
Mn2 O2 2.130(3) 2_657 ?
Mn2 O3 2.148(3) . ?
Mn2 O4 2.345(3) . ?
O1 Mn2 2.120(3) 2_747 ?
O2 Mn2 2.130(3) 2_647 ?
O2 Mn1 2.199(3) 2_747 ?
O5 Mn1 2.096(3) 3_657 ?
O5 Mn1 2.190(3) 1_455 ?
O6 Mn2 2.061(3) 4_565 ?
